data_7224552
loop_
_publ_author_name
'Huang, Tao'
'Wang, Yu-Ling'
'Yin, Qi'
'Karadeniz, Bahar'
'Li, Hong-Fang'
'L\"u, Jian'
'Cao, Rong'

_publ_section_title
;
 Cobalt coordination polymers regulated by in situ ligand transformation
;
_journal_issue 15
_journal_name_full CrystEngComm
_journal_page_first 2742
_journal_paper_doi 10.1039/C6CE00104A
_journal_volume 18
_journal_year 2016
_chemical_formula_moiety 'C56 H34 Co3 N10 O12'
_chemical_formula_sum 'C56 H34 Co3 N10 O12'
_chemical_formula_weight 1215.72
_chemical_name_systematic
;
 ?
;
_space_group_crystal_system triclinic
_space_group_IT_number 2
_space_group_name_Hall '-P 1'
_space_group_name_H-M_alt 'P -1'
_symmetry_space_group_name_Hall '-P 1'
_symmetry_space_group_name_H-M 'P -1'
_atom_sites_solution_hydrogens mixed
_audit_creation_date 2015-11-23
_audit_creation_method
;
Olex2 1.2
(compiled 2015.09.30 svn.r3233 for OlexSys, GUI svn.r5103)
;
_audit_update_record
;
2015-12-02 deposited with the CCDC.
2016-03-07 downloaded from the CCDC.
;
_cell_angle_alpha 106.650(3)
_cell_angle_beta 91.064(4)
_cell_angle_gamma 98.714(4)
_cell_formula_units_Z 1
_cell_length_a 6.7020(3)
_cell_length_b 11.4636(4)
_cell_length_c 17.2245(6)
_cell_measurement_reflns_used 5288
_cell_measurement_temperature 185.00(10)
_cell_measurement_theta_max 73.1690
_cell_measurement_theta_min 4.1420
_cell_volume 1250.54(9)
_computing_cell_refinement
;
CrysAlisPro, Agilent Technologies,
Version 1.171.37.35 (release 13-08-2014 CrysAlis171 .NET)
(compiled Aug 13 2014,18:06:01)
;
_computing_data_collection
;
CrysAlisPro, Agilent Technologies,
Version 1.171.37.35 (release 13-08-2014 CrysAlis171 .NET)
(compiled Aug 13 2014,18:06:01)
;
_computing_data_reduction
;
CrysAlisPro, Agilent Technologies,
Version 1.171.37.35 (release 13-08-2014 CrysAlis171 .NET)
(compiled Aug 13 2014,18:06:01)
;
_computing_molecular_graphics 'Olex2 (Dolomanov et al., 2009)'
_computing_publication_material 'Olex2 (Dolomanov et al., 2009)'
_computing_structure_refinement 'ShelXL (Sheldrick, 2015)'
_computing_structure_solution
;
Superflip (Palatinus & Chapuis, 2007;Palatinus & van der Lee, 2008;
Palatinus et al., 2012)
;
_diffrn_ambient_environment N~2~
_diffrn_ambient_temperature 185.00(10)
_diffrn_detector 'CCD plate'
_diffrn_detector_area_resol_mean 10.5594
_diffrn_detector_type Atlas
_diffrn_measured_fraction_theta_full 0.999
_diffrn_measured_fraction_theta_max 0.969
_diffrn_measurement_details
;
  1 omega  -95.00   -2.00   1.0000    1.0000
omega____ theta____ kappa____ phi______ frames
    -      -40.1492  125.0000  -30.0000 93

  2 omega  -86.00   41.00   1.0000    1.0000
omega____ theta____ kappa____ phi______ frames
    -      -40.1492   19.0000    0.0000 127

  3 omega  -50.00   36.00   1.0000    1.0000
omega____ theta____ kappa____ phi______ frames
    -      -40.1492   38.0000 -120.0000 86

  4 omega    1.00   82.00   1.0000    1.0000
omega____ theta____ kappa____ phi______ frames
    -       40.1492  -99.0000   90.0000 81

  5 omega   23.00   97.00   1.0000    1.0000
omega____ theta____ kappa____ phi______ frames
    -       40.1492 -125.0000 -120.0000 74

  6 omega   23.00   97.00   1.0000    1.0000
omega____ theta____ kappa____ phi______ frames
    -       40.1492 -125.0000  150.0000 74

  7 omega   61.00  167.00   1.0000    2.5400
omega____ theta____ kappa____ phi______ frames
    -      106.2872  -15.0000  -60.0000 106

  8 omega   32.00   58.00   1.0000    2.5400
omega____ theta____ kappa____ phi______ frames
    -      106.2872  -15.0000  -60.0000 26

  9 omega  138.00  174.00   1.0000    2.5400
omega____ theta____ kappa____ phi______ frames
    -      106.2872  125.0000  -90.0000 36

 10 omega   49.00   90.00   1.0000    2.5400
omega____ theta____ kappa____ phi______ frames
    -      106.2872  -30.0000 -120.0000 41

 11 omega   38.00  120.00   1.0000    2.5400
omega____ theta____ kappa____ phi______ frames
    -      106.2872 -125.0000  150.0000 82

 12 omega   33.00   63.00   1.0000    2.5400
omega____ theta____ kappa____ phi______ frames
    -      106.2872  -45.0000 -150.0000 30

 13 omega   28.00   90.00   1.0000    2.5400
omega____ theta____ kappa____ phi______ frames
    -      106.2872  -30.0000   90.0000 62

 14 omega   31.00   78.00   1.0000    2.5400
omega____ theta____ kappa____ phi______ frames
    -      106.2872  -30.0000  150.0000 47

 15 omega   40.00  109.00   1.0000    2.5400
omega____ theta____ kappa____ phi______ frames
    -      106.2872  -94.0000 -150.0000 69

 16 omega   22.00  108.00   1.0000    2.5400
omega____ theta____ kappa____ phi______ frames
    -      106.2872  -94.0000  -60.0000 86

 17 omega   28.00   79.00   1.0000    2.5400
omega____ theta____ kappa____ phi______ frames
    -      106.2872  -30.0000  -60.0000 51

 18 omega   51.00   77.00   1.0000    2.5400
omega____ theta____ kappa____ phi______ frames
    -      106.2872  -30.0000    0.0000 26

 19 omega   69.00  139.00   1.0000    2.5400
omega____ theta____ kappa____ phi______ frames
    -      106.2872  -77.0000  -60.0000 70

 20 omega   94.00  122.00   1.0000    2.5400
omega____ theta____ kappa____ phi______ frames
    -      106.2872  125.0000  -90.0000 28
;
_diffrn_measurement_device 'four-circle diffractometer'
_diffrn_measurement_device_type 'SuperNova, Dual, Cu at zero, Atlas'
_diffrn_measurement_method '\w scans'
_diffrn_orient_matrix_UB_11 -0.0456026000
_diffrn_orient_matrix_UB_12 -0.1045301000
_diffrn_orient_matrix_UB_13 -0.0805073000
_diffrn_orient_matrix_UB_21 -0.2174644000
_diffrn_orient_matrix_UB_22 0.0268967000
_diffrn_orient_matrix_UB_23 -0.0049992000
_diffrn_orient_matrix_UB_31 0.0702999000
_diffrn_orient_matrix_UB_32 0.0925577000
_diffrn_orient_matrix_UB_33 -0.0473930000
_diffrn_radiation_monochromator mirror
_diffrn_radiation_probe x-ray
_diffrn_radiation_type CuK\a
_diffrn_radiation_wavelength 1.54184
_diffrn_reflns_av_R_equivalents 0.0254
_diffrn_reflns_av_unetI/netI 0.0336
_diffrn_reflns_Laue_measured_fraction_full 0.999
_diffrn_reflns_Laue_measured_fraction_max 0.969
_diffrn_reflns_limit_h_max 8
_diffrn_reflns_limit_h_min -8
_diffrn_reflns_limit_k_max 14
_diffrn_reflns_limit_k_min -9
_diffrn_reflns_limit_l_max 15
_diffrn_reflns_limit_l_min -21
_diffrn_reflns_number 9370
_diffrn_reflns_point_group_measured_fraction_full 0.999
_diffrn_reflns_point_group_measured_fraction_max 0.969
_diffrn_reflns_theta_full 67.684
_diffrn_reflns_theta_max 73.241
_diffrn_reflns_theta_min 4.080
_diffrn_source 'sealed X-ray tube'
_diffrn_source_type 'SuperNova (Cu) X-ray Source'
_exptl_absorpt_coefficient_mu 8.367
_exptl_absorpt_correction_T_max 1.00000
_exptl_absorpt_correction_T_min 0.36625
_exptl_absorpt_correction_type multi-scan
_exptl_absorpt_process_details
;
CrysAlisPro, Agilent Technologies,
Version 1.171.37.35 (release 13-08-2014 CrysAlis171 .NET)
(compiled Aug 13 2014,18:06:01)
Empirical absorption correction using spherical harmonics,
 implemented in SCALE3 ABSPACK scaling algorithm.
;
_exptl_crystal_density_diffrn 1.614
_exptl_crystal_F_000 617
_exptl_crystal_size_max 0.2
_exptl_crystal_size_mid 0.15
_exptl_crystal_size_min 0.1
_refine_diff_density_max 0.506
_refine_diff_density_min -0.551
_refine_diff_density_rms 0.070
_refine_ls_extinction_method none
_refine_ls_goodness_of_fit_ref 1.050
_refine_ls_hydrogen_treatment mixed
_refine_ls_matrix_type full
_refine_ls_number_parameters 372
_refine_ls_number_reflns 4868
_refine_ls_number_restraints 0
_refine_ls_restrained_S_all 1.050
_refine_ls_R_factor_all 0.0389
_refine_ls_R_factor_gt 0.0351
_refine_ls_shift/su_max 0.000
_refine_ls_shift/su_mean 0.000
_refine_ls_structure_factor_coef Fsqd
_refine_ls_weighting_details 'w=1/[\s^2^(Fo^2^)+(0.0465P)^2^+0.8439P] where P=(Fo^2^+2Fc^2^)/3'
_refine_ls_weighting_scheme calc
_refine_ls_wR_factor_gt 0.0886
_refine_ls_wR_factor_ref 0.0909
_reflns_Friedel_coverage 0.000
_reflns_number_gt 4481
_reflns_number_total 4868
_reflns_threshold_expression 'I > 2\s(I)'
_cod_data_source_file c6ce00104a2.cif
_cod_data_source_block 3
_cod_depositor_comments 'Adding full bibliography for 7224550--7224552.cif.'
_cod_original_cell_volume 1250.53(9)
_cod_database_code 7224552
_shelxl_version_number 2013-4
_chemical_oxdiff_formula 'C H N O Co'
_shelx_space_group_comment
;
The symmetry employed for this shelxl refinement is uniquely defined
by the following loop, which should always be used as a source of
symmetry information in preference to the above space-group names.
They are only intended as comments.
;
_reflns_odcompleteness_completeness 99.96
_reflns_odcompleteness_iscentric 1
_reflns_odcompleteness_theta 66.97
_olex2_refinement_description
;
1. Fixed Uiso
 At 1.2 times of:
  All C(H) groups
 At 1.5 times of:
  All O(H,H) groups
2.a Rotating group:
 O3AA(H3AA,H3AB)
2.b Aromatic/amide H refined with riding coordinates:
 C12(H12), C22(H22), C25(H25), C27(H27), C28(H28), C31(H31), C32(H32),
 C34(H34), C35(H35), C36(H36), C37(H37), C40(H40), C5(H5), C6(H6)
;
_olex2_submission_special_instructions 'No special instructions were received'

loop_
_space_group_symop_operation_xyz
'x, y, z'
'-x, -y, -z'

loop_
_atom_site_label
_atom_site_type_symbol
_atom_site_fract_x
_atom_site_fract_y
_atom_site_fract_z
_atom_site_U_iso_or_equiv
_atom_site_adp_type
_atom_site_occupancy
_atom_site_site_symmetry_order
_atom_site_calc_flag
_atom_site_refinement_flags_posn
_atom_site_refinement_flags_adp
_atom_site_refinement_flags_occupancy
Co1 Co 1.0000 0.5000 0.0000 0.00864(11) Uani 1 2 d S T P
Co2 Co 0.46282(5) 0.47567(3) 0.08263(2) 0.01094(10) Uani 1 1 d . . .
O0AA O 0.9902(2) 0.68057(14) -0.00199(9) 0.0165(3) Uani 1 1 d . . .
N7 N 0.5915(3) 0.39138(18) 0.17116(12) 0.0183(4) Uani 1 1 d . . .
C9 C 0.8586(3) 0.74291(19) -0.01209(13) 0.0151(4) Uani 1 1 d . . .
N10 N 1.0069(3) 0.16752(19) 0.30459(12) 0.0208(4) Uani 1 1 d . . .
C12 C 0.8628(4) 0.2998(2) 0.20882(14) 0.0206(5) Uani 1 1 d . . .
H12 H 0.9829 0.2698 0.1954 0.025 Uiso 1 1 calc R . .
N13 N 1.2697(4) 0.0377(2) 0.52259(14) 0.0308(5) Uani 1 1 d . . .
N16 N 1.4719(4) -0.1355(2) 0.21125(15) 0.0338(5) Uani 1 1 d . . .
C18 C 0.9824(4) 0.2387(2) 0.47338(13) 0.0182(4) Uani 1 1 d . . .
C19 C 0.8908(4) 0.2508(2) 0.33929(14) 0.0190(5) Uani 1 1 d . . .
C20 C 1.1971(4) 0.0874(2) 0.48350(14) 0.0214(5) Uani 1 1 d . . .
C21 C 0.7800(4) 0.2977(2) 0.28179(14) 0.0196(5) Uani 1 1 d . . .
C22 C 1.1286(4) 0.3152(2) 0.61715(14) 0.0197(5) Uani 1 1 d . . .
H22 H 1.2577 0.3138 0.5984 0.024 Uiso 1 1 calc R . .
C23 C 0.9601(4) 0.2757(2) 0.56216(13) 0.0179(4) Uani 1 1 d . . .
C24 C 0.8809(4) 0.2919(2) 0.42379(14) 0.0211(5) Uani 1 1 d . . .
C25 C 1.1386(4) 0.9212(2) -0.00241(16) 0.0237(5) Uani 1 1 d . . .
H25 H 1.2318 0.8682 -0.0043 0.028 Uiso 1 1 calc R . .
C26 C 1.1145(4) 0.1196(2) 0.35043(14) 0.0182(5) Uani 1 1 d . . .
C27 C 0.7640(4) 0.3473(2) 0.15629(14) 0.0196(5) Uani 1 1 d . . .
H27 H 0.8218 0.3485 0.1078 0.024 Uiso 1 1 calc R . .
C28 C 0.5956(4) 0.3386(3) 0.29661(15) 0.0256(5) Uani 1 1 d . . .
H28 H 0.5322 0.3357 0.3438 0.031 Uiso 1 1 calc R . .
C29 C 0.9328(4) 0.8768(2) -0.00501(14) 0.0184(4) Uani 1 1 d . . .
C30 C 1.1007(3) 0.1504(2) 0.43522(13) 0.0176(4) Uani 1 1 d . . .
C31 C 0.7679(4) 0.2756(2) 0.59129(14) 0.0237(5) Uani 1 1 d . . .
H31 H 0.6543 0.2449 0.5552 0.028 Uiso 1 1 calc R . .
C32 C 0.7942(4) 0.9558(2) -0.00293(17) 0.0245(5) Uani 1 1 d . . .
H32 H 0.6564 0.9265 -0.0051 0.029 Uiso 1 1 calc R . .
C33 C 1.2405(4) 0.0308(2) 0.30443(14) 0.0208(5) Uani 1 1 d . . .
C34 C 1.5376(4) -0.0635(3) 0.28572(18) 0.0310(6) Uani 1 1 d . . .
H34 H 1.6638 -0.0697 0.3061 0.037 Uiso 1 1 calc R . .
C35 C 0.5074(4) 0.3837(2) 0.24005(15) 0.0248(5) Uani 1 1 d . . .
H35 H 0.3833 0.4100 0.2504 0.030 Uiso 1 1 calc R . .
C36 C 1.4292(4) 0.0199(2) 0.33456(16) 0.0250(5) Uani 1 1 d . . .
H36 H 1.4812 0.0676 0.3863 0.030 Uiso 1 1 calc R . .
C37 C 1.1713(4) -0.0439(2) 0.22641(15) 0.0284(6) Uani 1 1 d . . .
H37 H 1.0471 -0.0384 0.2039 0.034 Uiso 1 1 calc R . .
C39 C 0.7914(5) 0.3992(3) 0.46271(18) 0.0384(7) Uani 1 1 d . . .
C40 C 1.2887(5) -0.1256(3) 0.18318(16) 0.0340(6) Uani 1 1 d . . .
H40 H 1.2386 -0.1765 0.1320 0.041 Uiso 1 1 calc R . .
N1 N 0.7292(5) 0.4884(3) 0.49542(19) 0.0555(8) Uani 1 1 d . . .
C4 C 0.9133(3) 0.3630(2) 0.72851(13) 0.0154(4) Uani 1 1 d . . .
C5 C 1.1047(4) 0.3568(2) 0.70011(13) 0.0186(5) Uani 1 1 d . . .
H5 H 1.2176 0.3806 0.7367 0.022 Uiso 1 1 calc R . .
C6 C 0.7445(4) 0.3209(2) 0.67355(14) 0.0232(5) Uani 1 1 d . . .
H6 H 0.6155 0.3233 0.6923 0.028 Uiso 1 1 calc R . .
C3 C 0.8817(3) 0.4212(2) 0.81650(13) 0.0146(4) Uani 1 1 d . . .
O1 O 1.0008(2) 0.41147(14) 0.87062(9) 0.0162(3) Uani 1 1 d . . .
O2 O 0.7366(3) 0.47914(17) 0.82892(10) 0.0241(4) Uani 1 1 d . . .
O1AA O 0.6731(2) 0.70454(14) -0.02956(11) 0.0210(3) Uani 1 1 d . . .
O2AA O 0.6858(2) 0.45071(14) -0.00168(9) 0.0109(3) Uani 1 1 d . . .
O3AA O 0.6303(3) 0.65196(15) 0.13985(11) 0.0248(4) Uani 1 1 d . . .
H3AA H 0.7547 0.6458 0.1452 0.037 Uiso 1 1 d GR . .
H3AB H 0.5864 0.6796 0.1867 0.037 Uiso 1 1 d GR . .
H2AA H 0.671(4) 0.381(3) -0.0230(18) 0.017(7) Uiso 1 1 d . . .

loop_
_atom_site_aniso_label
_atom_site_aniso_U_11
_atom_site_aniso_U_22
_atom_site_aniso_U_33
_atom_site_aniso_U_23
_atom_site_aniso_U_13
_atom_site_aniso_U_12
Co1 0.0105(2) 0.0089(2) 0.0073(2) 0.00222(16) 0.00074(16) 0.00433(16)
Co2 0.01284(17) 0.01279(17) 0.00830(16) 0.00293(12) 0.00107(12) 0.00579(12)
O0AA 0.0197(8) 0.0117(7) 0.0200(8) 0.0066(6) 0.0004(6) 0.0047(6)
N7 0.0219(10) 0.0205(9) 0.0150(9) 0.0075(7) -0.0007(7) 0.0071(8)
C9 0.0204(11) 0.0116(10) 0.0140(10) 0.0044(8) 0.0011(8) 0.0036(8)
N10 0.0290(11) 0.0227(10) 0.0128(9) 0.0047(8) 0.0002(8) 0.0114(8)
C12 0.0238(12) 0.0268(12) 0.0155(11) 0.0079(9) 0.0038(9) 0.0133(9)
N13 0.0364(12) 0.0370(13) 0.0245(11) 0.0126(10) -0.0007(10) 0.0162(10)
N16 0.0460(14) 0.0284(12) 0.0317(12) 0.0071(10) 0.0150(11) 0.0224(11)
C18 0.0226(11) 0.0209(11) 0.0121(10) 0.0040(9) 0.0009(9) 0.0081(9)
C19 0.0225(11) 0.0229(11) 0.0143(11) 0.0064(9) 0.0013(9) 0.0100(9)
C20 0.0262(12) 0.0243(12) 0.0140(11) 0.0033(9) 0.0012(9) 0.0101(10)
C21 0.0264(12) 0.0214(11) 0.0134(10) 0.0054(9) -0.0008(9) 0.0104(9)
C22 0.0204(11) 0.0264(12) 0.0139(11) 0.0041(9) 0.0043(9) 0.0116(9)
C23 0.0267(12) 0.0190(11) 0.0095(10) 0.0031(8) 0.0014(9) 0.0107(9)
C24 0.0258(12) 0.0269(12) 0.0143(11) 0.0069(9) 0.0029(9) 0.0135(10)
C25 0.0226(12) 0.0170(11) 0.0343(14) 0.0100(10) 0.0012(10) 0.0068(9)
C26 0.0233(11) 0.0188(11) 0.0139(11) 0.0039(9) 0.0001(9) 0.0093(9)
C27 0.0252(12) 0.0233(11) 0.0131(10) 0.0070(9) 0.0050(9) 0.0091(9)
C28 0.0279(13) 0.0380(14) 0.0190(12) 0.0161(11) 0.0072(10) 0.0145(11)
C29 0.0232(11) 0.0121(10) 0.0208(11) 0.0063(8) -0.0005(9) 0.0034(9)
C30 0.0214(11) 0.0197(11) 0.0130(10) 0.0050(9) -0.0005(9) 0.0076(9)
C31 0.0225(12) 0.0337(13) 0.0133(11) 0.0030(10) -0.0040(9) 0.0076(10)
C32 0.0208(11) 0.0166(11) 0.0373(14) 0.0095(10) 0.0007(10) 0.0040(9)
C33 0.0300(13) 0.0205(11) 0.0151(11) 0.0059(9) 0.0046(9) 0.0126(10)
C34 0.0300(14) 0.0328(14) 0.0347(15) 0.0105(12) 0.0080(11) 0.0174(11)
C35 0.0224(12) 0.0371(14) 0.0236(12) 0.0170(11) 0.0063(10) 0.0148(10)
C36 0.0286(13) 0.0263(12) 0.0213(12) 0.0050(10) 0.0032(10) 0.0124(10)
C37 0.0398(15) 0.0289(13) 0.0182(12) 0.0029(10) 0.0000(11) 0.0184(11)
C39 0.0514(19) 0.0463(18) 0.0239(14) 0.0124(13) 0.0051(13) 0.0238(15)
C40 0.0520(18) 0.0296(14) 0.0196(13) 0.0009(11) 0.0051(12) 0.0162(13)
N1 0.072(2) 0.0551(18) 0.0466(17) 0.0115(14) 0.0110(15) 0.0393(17)
C4 0.0205(11) 0.0179(10) 0.0088(10) 0.0032(8) 0.0020(8) 0.0074(8)
C5 0.0210(11) 0.0233(11) 0.0113(10) 0.0021(9) -0.0013(8) 0.0087(9)
C6 0.0170(11) 0.0367(14) 0.0156(11) 0.0053(10) 0.0022(9) 0.0077(10)
C3 0.0179(10) 0.0185(10) 0.0088(10) 0.0048(8) 0.0029(8) 0.0059(8)
O1 0.0182(8) 0.0209(8) 0.0089(7) 0.0007(6) 0.0001(6) 0.0090(6)
O2 0.0253(9) 0.0402(10) 0.0140(8) 0.0111(7) 0.0064(7) 0.0209(8)
O1AA 0.0190(8) 0.0130(7) 0.0320(9) 0.0080(7) -0.0012(7) 0.0034(6)
O2AA 0.0124(7) 0.0100(7) 0.0104(7) 0.0019(6) 0.0002(5) 0.0044(5)
O3AA 0.0181(8) 0.0218(8) 0.0274(9) -0.0063(7) -0.0031(7) 0.0082(7)

loop_
_atom_type_symbol
_atom_type_description
_atom_type_scat_dispersion_real
_atom_type_scat_dispersion_imag
_atom_type_scat_source
C C 0.0181 0.0091 'International Tables Vol C Tables 4.2.6.8 and 6.1.1.4'
H H 0.0000 0.0000 'International Tables Vol C Tables 4.2.6.8 and 6.1.1.4'
N N 0.0311 0.0180 'International Tables Vol C Tables 4.2.6.8 and 6.1.1.4'
O O 0.0492 0.0322 'International Tables Vol C Tables 4.2.6.8 and 6.1.1.4'
Co Co -2.3653 3.6143 'International Tables Vol C Tables 4.2.6.8 and 6.1.1.4'

loop_
_geom_angle_atom_site_label_1
_geom_angle_atom_site_label_2
_geom_angle_atom_site_label_3
_geom_angle
_geom_angle_site_symmetry_1
_geom_angle_site_symmetry_3
O0AA Co1 O0AA 180.0 . 2_765
O0AA Co1 O1 99.23(6) 2_765 2_766
O0AA Co1 O1 80.77(6) . 2_766
O0AA Co1 O1 80.77(6) 2_765 1_554
O0AA Co1 O1 99.23(6) . 1_554
O0AA Co1 O2AA 94.78(6) . .
O0AA Co1 O2AA 85.22(6) 2_765 .
O0AA Co1 O2AA 85.22(6) . 2_765
O0AA Co1 O2AA 94.78(6) 2_765 2_765
O1 Co1 O1 180.00(8) 1_554 2_766
O2AA Co1 O1 88.06(6) 2_765 1_554
O2AA Co1 O1 91.94(6) 2_765 2_766
O2AA Co1 O1 91.94(6) . 1_554
O2AA Co1 O1 88.06(6) . 2_766
O2AA Co1 O2AA 180.0 . 2_765
O2 Co2 N7 82.33(7) 2_666 .
O2 Co2 O1AA 97.50(7) 2_666 2_665
O2 Co2 O2AA 93.61(6) 2_666 2_665
O2 Co2 O2AA 173.19(7) 2_666 .
O2 Co2 O3AA 85.57(7) 2_666 .
O1AA Co2 N7 82.02(7) 2_665 .
O1AA Co2 O2AA 89.31(6) 2_665 .
O1AA Co2 O2AA 95.26(6) 2_665 2_665
O1AA Co2 O3AA 173.62(6) 2_665 .
O2AA Co2 N7 98.40(6) . .
O2AA Co2 N7 174.74(7) 2_665 .
O2AA Co2 O2AA 86.02(6) . 2_665
O2AA Co2 O3AA 87.63(7) . .
O3AA Co2 N7 92.89(7) . .
O3AA Co2 O2AA 90.11(6) . 2_665
C9 O0AA Co1 137.56(14) . .
C27 N7 Co2 119.02(15) . .
C27 N7 C35 116.67(19) . .
C35 N7 Co2 124.30(16) . .
O0AA C9 C29 116.5(2) . .
O0AA C9 O1AA 126.70(19) . .
O1AA C9 C29 116.82(19) . .
C19 N10 C26 120.2(2) . .
C27 C12 C21 119.1(2) . .
C34 N16 C40 117.0(2) . .
C24 C18 C23 119.9(2) . .
C30 C18 C23 122.9(2) . .
C30 C18 C24 117.3(2) . .
N10 C19 C21 115.0(2) . .
N10 C19 C24 121.5(2) . .
C24 C19 C21 123.5(2) . .
N13 C20 C30 178.6(3) . .
C12 C21 C19 118.8(2) . .
C12 C21 C28 117.6(2) . .
C28 C21 C19 123.5(2) . .
C5 C22 C23 120.3(2) . .
C22 C23 C18 121.2(2) . .
C31 C23 C18 119.6(2) . .
C31 C23 C22 119.2(2) . .
C18 C24 C39 118.0(2) . .
C19 C24 C18 119.8(2) . .
C19 C24 C39 121.6(2) . .
C32 C25 C29 120.4(2) 2_775 .
N10 C26 C30 121.2(2) . .
N10 C26 C33 114.6(2) . .
C30 C26 C33 124.1(2) . .
N7 C27 C12 123.9(2) . .
C35 C28 C21 119.1(2) . .
C25 C29 C9 120.7(2) . .
C32 C29 C9 119.6(2) . .
C32 C29 C25 119.6(2) . .
C18 C30 C20 118.9(2) . .
C18 C30 C26 119.7(2) . .
C26 C30 C20 121.2(2) . .
C6 C31 C23 120.4(2) . .
C29 C32 C25 120.0(2) . 2_775
C36 C33 C26 123.0(2) . .
C36 C33 C37 117.8(2) . .
C37 C33 C26 119.2(2) . .
N16 C34 C36 124.0(3) . .
N7 C35 C28 123.5(2) . .
C34 C36 C33 118.5(2) . .
C40 C37 C33 119.4(3) . .
N1 C39 C24 176.6(4) . .
N16 C40 C37 123.3(3) . .
C5 C4 C6 119.4(2) . .
C5 C4 C3 122.1(2) . .
C6 C4 C3 118.4(2) . .
C4 C5 C22 120.3(2) . .
C31 C6 C4 120.3(2) . .
O1 C3 C4 119.67(19) . .
O2 C3 C4 115.01(19) . .
O2 C3 O1 125.3(2) . .
C3 O1 Co1 126.07(14) . 1_556
C3 O2 Co2 137.69(15) . 2_666
C9 O1AA Co2 126.71(14) . 2_665
Co1 O2AA Co2 136.81(8) . .
Co1 O2AA Co2 110.66(6) . 2_665
Co2 O2AA Co2 93.97(6) . 2_665

loop_
_geom_bond_atom_site_label_1
_geom_bond_atom_site_label_2
_geom_bond_distance
_geom_bond_site_symmetry_2
Co1 O0AA 2.0910(14) .
Co1 O0AA 2.0911(14) 2_765
Co1 O1 2.1685(15) 1_554
Co1 O1 2.1685(15) 2_766
Co1 O2AA 2.0934(14) .
Co1 O2AA 2.0934(14) 2_765
Co2 N7 2.2475(18) .
Co2 O2 2.0514(16) 2_666
Co2 O1AA 2.0616(16) 2_665
Co2 O2AA 2.1274(14) 2_665
Co2 O2AA 2.0967(15) .
Co2 O3AA 2.1083(17) .
O0AA C9 1.255(3) .
N7 C27 1.331(3) .
N7 C35 1.343(3) .
C9 C29 1.509(3) .
C9 O1AA 1.255(3) .
N10 C19 1.338(3) .
N10 C26 1.339(3) .
C12 C21 1.388(3) .
C12 C27 1.387(3) .
N13 C20 1.144(3) .
N16 C34 1.335(4) .
N16 C40 1.344(4) .
C18 C23 1.482(3) .
C18 C24 1.402(3) .
C18 C30 1.402(3) .
C19 C21 1.490(3) .
C19 C24 1.402(3) .
C20 C30 1.448(3) .
C21 C28 1.390(3) .
C22 C23 1.392(3) .
C22 C5 1.391(3) .
C23 C31 1.391(3) .
C24 C39 1.446(4) .
C25 C29 1.391(3) .
C25 C32 1.390(3) 2_775
C26 C30 1.409(3) .
C26 C33 1.483(3) .
C28 C35 1.388(3) .
C29 C32 1.386(3) .
C31 C6 1.383(3) .
C32 C25 1.390(3) 2_775
C33 C36 1.395(3) .
C33 C37 1.397(3) .
C34 C36 1.387(3) .
C37 C40 1.377(4) .
C39 N1 1.159(4) .
C4 C5 1.385(3) .
C4 C6 1.394(3) .
C4 C3 1.504(3) .
C3 O1 1.256(3) .
C3 O2 1.247(3) .
O1 Co1 2.1685(15) 1_556
O2 Co2 2.0514(16) 2_666
O1AA Co2 2.0615(16) 2_665
O2AA Co2 2.1273(14) 2_665
